data_7707880
loop_
_publ_author_name
'Hiti, E. A.'
'Wilkinson, G. R.'
'Ariyarathna, I. R.'
'Tutson, C. D.'
'Hardy, E. E.'
'Maynard, B. A.'
'Miliordos, E.'
'Gorden, A. E. V.'

_publ_section_title
;
 Comparing coordination uranyl(vi) complexes with
 2-(1H-imidazo[4,5-b]phenazin-2-yl)phenol and derivatives.
;
_journal_issue 32
_journal_name_full 'Dalton transactions (Cambridge, England : 2003)'
_journal_page_first 11113
_journal_page_last 11122
_journal_paper_doi 10.1039/d1dt02359d
_journal_volume 50
_journal_year 2021
_chemical_formula_moiety 'C19 H12 N4 O'
_chemical_formula_sum 'C19 H12 N4 O'
_chemical_formula_weight 312.33
_space_group_crystal_system monoclinic
_space_group_IT_number 14
_space_group_name_Hall '-P 2yn'
_space_group_name_H-M_alt 'P 1 21/n 1'
_symmetry_Int_Tables_number 14
_atom_sites_solution_primary direct
_audit_creation_date 2017-07-02
_audit_creation_method
;
Olex2 1.2
(compiled 2017.03.28 svn.r3405 for OlexSys, GUI svn.r5337)
;
_audit_update_record
;
2021-03-01 deposited with the CCDC.	2021-07-22 downloaded from the CCDC.
;
_cell_angle_alpha 90
_cell_angle_beta 108.293(2)
_cell_angle_gamma 90
_cell_formula_units_Z 4
_cell_length_a 6.6597(6)
_cell_length_b 30.064(3)
_cell_length_c 7.2617(6)
_cell_measurement_reflns_used 3320
_cell_measurement_temperature 180(2)
_cell_measurement_theta_max 27.467
_cell_measurement_theta_min 2.710
_cell_volume 1380.4(2)
_computing_cell_refinement 'SAINT v8.34A (Bruker, 2013)'
_computing_data_reduction 'SAINT v8.34A (Bruker, 2013)'
_computing_molecular_graphics 'Olex2 (Dolomanov et al., 2009)'
_computing_publication_material 'Olex2 (Dolomanov et al., 2009)'
_computing_structure_refinement 'olex2.refine (Bourhis et al., 2015)'
_computing_structure_solution 'SIR2004 (Burla et al., 2007)'
_diffrn_ambient_temperature 180(2)
_diffrn_measured_fraction_theta_full 0.9997
_diffrn_measured_fraction_theta_max 0.9997
_diffrn_measurement_device_type 'Bruker APEX CCD'
_diffrn_measurement_method '\f and \w scans'
_diffrn_radiation_type 'Mo K\a'
_diffrn_radiation_wavelength 0.71073
_diffrn_reflns_av_R_equivalents 0.0386
_diffrn_reflns_av_unetI/netI 0.0348
_diffrn_reflns_limit_h_max 8
_diffrn_reflns_limit_h_min -8
_diffrn_reflns_limit_k_max 39
_diffrn_reflns_limit_k_min -39
_diffrn_reflns_limit_l_max 9
_diffrn_reflns_limit_l_min -9
_diffrn_reflns_number 13927
_diffrn_reflns_theta_full 27.4803
_diffrn_reflns_theta_max 27.48
_diffrn_reflns_theta_min 2.71
_diffrn_standards_number 0
_exptl_absorpt_coefficient_mu 0.098
_exptl_absorpt_correction_T_max 0.7456
_exptl_absorpt_correction_T_min 0.6621
_exptl_absorpt_correction_type multi-scan
_exptl_absorpt_process_details
'SADABS-2014/2 (Bruker,2014/2) was used for absorption correction. wR2(int) was 0.0671 before and 0.0479 after correction. The Ratio of minimum to maximum transmission is 0.8880. The \l/2 correction factor is 0.00150.'
_exptl_crystal_colour 'clear dark red'
_exptl_crystal_colour_lustre clear
_exptl_crystal_colour_modifier dark
_exptl_crystal_colour_primary red
_exptl_crystal_density_diffrn 1.5027
_exptl_crystal_description Fragment
_exptl_crystal_F_000 648.2625
_exptl_crystal_preparation 'Single crystal cut to size'
_exptl_crystal_recrystallization_method 'Grown from a solution of ligand in DMSO layered with a UO2 solution (EtOH)'
_exptl_crystal_size_max 0.2
_exptl_crystal_size_mid 0.15
_exptl_crystal_size_min 0.05
_refine_diff_density_max 0.4138
_refine_diff_density_min -0.3338
_refine_diff_density_rms 0.0882
_refine_ls_d_res_high 0.7701
_refine_ls_d_res_low 7.5161
_refine_ls_goodness_of_fit_ref 1.0665
_refine_ls_hydrogen_treatment constr
_refine_ls_matrix_type full
_refine_ls_number_constraints 24
_refine_ls_number_parameters 218
_refine_ls_number_reflns 3173
_refine_ls_number_restraints 0
_refine_ls_restrained_S_all 1.0665
_refine_ls_R_factor_all 0.0784
_refine_ls_R_factor_gt 0.0582
_refine_ls_shift/su_max 0.0001
_refine_ls_shift/su_mean 0.0000
_refine_ls_structure_factor_coef Fsqd
_refine_ls_weighting_details 'w=1/[\s^2^(Fo^2^)+(0.0514P)^2^+1.0683P] where P=(Fo^2^+2Fc^2^)/3'
_refine_ls_weighting_scheme calc
_refine_ls_wR_factor_gt 0.1239
_refine_ls_wR_factor_ref 0.1332
_reflns_Friedel_coverage 0.0
_reflns_limit_h_max 5
_reflns_limit_h_min -8
_reflns_limit_k_max 38
_reflns_limit_k_min 0
_reflns_limit_l_max 9
_reflns_limit_l_min -4
_reflns_number_gt 2482
_reflns_number_total 3173
_reflns_threshold_expression I>=2u(I)
_cod_data_source_file d1dt02359d5.cif
_cod_data_source_block Hiti070117_0m
_cod_depositor_comments 'Adding full bibliography for 7707878--7707880.cif.'
_cod_original_cell_volume 1380.5(2)
_cod_database_code 7707880
_olex2_refinement_description
;
1. Fixed Uiso
 At 1.2 times of:
  All C(H) groups, All N(H) groups
 At 1.5 times of:
  All O(H) groups
2.a Aromatic/amide H refined with riding coordinates:
 C18(H18), C9(H9), C15(H15), C12(H12), C2(H2), C5(H5), C3(H3), C4(H4),
 C14(H14), C13(H13), N1(H1a)
2.b Idealised tetrahedral OH refined as rotating group:
 O1(H1)
;
_olex2_exptl_crystal_mounting_method 'Mounted on a thin glass fiber using Paratone oil.'
_olex2_submission_special_instructions 'No special instructions were received'

loop_
_space_group_symop_id
_space_group_symop_operation_xyz
1 x,y,z
2 -x+1/2,y+1/2,-z+1/2
3 -x,-y,-z
4 x-1/2,-y-1/2,z-1/2

loop_
_atom_site_label
_atom_site_type_symbol
_atom_site_fract_x
_atom_site_fract_y
_atom_site_fract_z
_atom_site_U_iso_or_equiv
_atom_site_adp_type
_atom_site_occupancy
_atom_site_refinement_flags_posn
N2 N -0.4687(3) -0.10978(6) 0.0395(2) 0.0212(4) Uani 1.000000 .
C10 C -0.2987(3) -0.08296(6) 0.0990(3) 0.0183(4) Uani 1.000000 .
N3 N -0.0604(3) -0.14021(5) 0.0500(2) 0.0202(4) Uani 1.000000 .
C17 C -0.0898(3) -0.09840(6) 0.1035(3) 0.0183(4) Uani 1.000000 .
C16 C -0.2314(3) -0.16655(6) -0.0096(3) 0.0202(4) Uani 1.000000 .
C6 C 0.1733(3) 0.08482(6) 0.3842(3) 0.0181(4) Uani 1.000000 .
C8 C -0.1524(3) -0.01251(6) 0.2144(3) 0.0187(4) Uani 1.000000 .
C11 C -0.4373(3) -0.15127(7) -0.0140(3) 0.0205(4) Uani 1.000000 .
C18 C 0.0868(3) -0.06940(6) 0.1630(3) 0.0190(4) Uani 1.000000 .
H18 H 0.2206(3) -0.07887(6) 0.1654(3) 0.0228(5) Uiso 1.000000 R
C19 C 0.0544(3) -0.02705(6) 0.2168(3) 0.0179(4) Uani 1.000000 .
C9 C -0.3263(3) -0.03912(6) 0.1575(3) 0.0199(4) Uani 1.000000 .
H9 H -0.4582(3) -0.02887(6) 0.1571(3) 0.0238(5) Uiso 1.000000 R
C15 C -0.2101(3) -0.21066(7) -0.0730(3) 0.0248(5) Uani 1.000000 .
H15 H -0.0778(3) -0.22097(7) -0.0714(3) 0.0298(5) Uiso 1.000000 R
C1 C 0.3918(3) 0.09194(6) 0.4238(3) 0.0188(4) Uani 1.000000 .
C12 C -0.6124(3) -0.18115(7) -0.0771(3) 0.0264(5) Uani 1.000000 .
H12 H -0.7459(3) -0.17208(7) -0.0771(3) 0.0317(6) Uiso 1.000000 R
C2 C 0.4797(3) 0.13293(7) 0.4971(3) 0.0236(4) Uani 1.000000 .
H2 H 0.6244(3) 0.13754(7) 0.5259(3) 0.0283(5) Uiso 1.000000 R
C5 C 0.0486(3) 0.11968(7) 0.4146(3) 0.0236(4) Uani 1.000000 .
H5 H -0.0961(3) 0.11545(7) 0.3872(3) 0.0283(5) Uiso 1.000000 R
C7 C 0.0834(3) 0.04164(6) 0.3138(3) 0.0174(4) Uani 1.000000 .
C3 C 0.3531(3) 0.16650(7) 0.5267(3) 0.0264(5) Uani 1.000000 .
H3 H 0.4127(3) 0.19372(7) 0.5756(3) 0.0317(6) Uiso 1.000000 R
C4 C 0.1360(4) 0.16001(7) 0.4840(3) 0.0282(5) Uani 1.000000 .
H4 H 0.0507(4) 0.18297(7) 0.5026(3) 0.0339(6) Uiso 1.000000 R
C14 C -0.3809(3) -0.23770(7) -0.1358(3) 0.0282(5) Uani 1.000000 .
H14 H -0.3652(3) -0.26627(7) -0.1785(3) 0.0338(6) Uiso 1.000000 R
C13 C -0.5840(3) -0.22275(7) -0.1369(3) 0.0290(5) Uani 1.000000 .
H13 H -0.6993(3) -0.24183(7) -0.1794(3) 0.0348(6) Uiso 1.000000 R
O1 O 0.5211(2) 0.05982(5) 0.3953(2) 0.0258(3) Uani 1.000000 .
H1 H 0.4528(8) 0.0370(3) 0.358(4) 0.0387(5) Uiso 1.000000 GR
N1 N -0.1249(2) 0.03098(5) 0.2782(2) 0.0203(4) Uani 1.000000 .
H1a H -0.2216(2) 0.04829(5) 0.2929(2) 0.0243(4) Uiso 1.000000 R
N4 N 0.1956(2) 0.00816(5) 0.2797(2) 0.0190(4) Uani 1.000000 .

loop_
_atom_site_aniso_label
_atom_site_aniso_U_11
_atom_site_aniso_U_22
_atom_site_aniso_U_33
_atom_site_aniso_U_12
_atom_site_aniso_U_13
_atom_site_aniso_U_23
N2 0.0186(8) 0.0226(9) 0.0230(8) -0.0001(7) 0.0075(7) 0.0017(7)
C10 0.0159(9) 0.0222(10) 0.0169(9) 0.0001(8) 0.0053(7) 0.0034(7)
N3 0.0194(8) 0.0204(9) 0.0217(8) 0.0010(7) 0.0076(7) 0.0008(6)
C17 0.0197(10) 0.0187(10) 0.0173(9) 0.0030(8) 0.0071(7) 0.0013(7)
C16 0.0222(10) 0.0207(10) 0.0185(9) 0.0000(8) 0.0074(8) 0.0032(8)
C6 0.0210(10) 0.0168(9) 0.0181(9) 0.0002(8) 0.0087(7) 0.0025(7)
C8 0.0207(10) 0.0193(10) 0.0183(9) 0.0043(8) 0.0092(8) 0.0032(7)
C11 0.0212(10) 0.0228(11) 0.0179(9) 0.0005(8) 0.0068(7) 0.0034(8)
C18 0.0142(9) 0.0216(10) 0.0219(9) 0.0025(8) 0.0068(7) 0.0010(8)
C19 0.0167(9) 0.0202(10) 0.0176(9) 0.0015(8) 0.0064(7) 0.0036(7)
C9 0.0156(9) 0.0222(10) 0.0235(9) 0.0049(8) 0.0086(8) 0.0017(8)
C15 0.0259(11) 0.0226(11) 0.0272(10) 0.0030(9) 0.0102(9) 0.0029(8)
C1 0.0206(10) 0.0190(10) 0.0176(9) 0.0035(8) 0.0073(7) 0.0035(7)
C12 0.0195(10) 0.0286(12) 0.0309(11) -0.0018(9) 0.0075(8) 0.0030(9)
C2 0.0209(10) 0.0257(11) 0.0246(10) -0.0014(8) 0.0076(8) 0.0018(8)
C5 0.0225(10) 0.0234(11) 0.0278(10) 0.0044(8) 0.0122(8) 0.0014(8)
C7 0.0175(9) 0.0192(10) 0.0165(9) 0.0029(8) 0.0069(7) 0.0032(7)
C3 0.0348(12) 0.0183(10) 0.0270(10) -0.0038(9) 0.0110(9) -0.0024(8)
C4 0.0338(12) 0.0221(11) 0.0318(11) 0.0058(9) 0.0147(9) -0.0019(9)
C14 0.0346(12) 0.0178(11) 0.0321(11) -0.0002(9) 0.0105(9) 0.0005(9)
C13 0.0270(12) 0.0246(11) 0.0342(11) -0.0082(9) 0.0081(9) 0.0009(9)
O1 0.0171(7) 0.0220(8) 0.0398(8) 0.0015(6) 0.0109(6) -0.0039(6)
N1 0.0171(8) 0.0187(9) 0.0274(8) 0.0047(7) 0.0104(7) -0.0001(7)
N4 0.0186(8) 0.0168(8) 0.0219(8) 0.0019(7) 0.0068(6) 0.0008(6)

loop_
_atom_type_symbol
_atom_type_scat_dispersion_real
_atom_type_scat_dispersion_imag
_atom_type_scat_Cromer_Mann_a1
_atom_type_scat_Cromer_Mann_a2
_atom_type_scat_Cromer_Mann_a3
_atom_type_scat_Cromer_Mann_a4
_atom_type_scat_Cromer_Mann_b1
_atom_type_scat_Cromer_Mann_b2
_atom_type_scat_Cromer_Mann_b3
_atom_type_scat_Cromer_Mann_b4
_atom_type_scat_Cromer_Mann_c
_atom_type_scat_source
_atom_type_scat_dispersion_source
H 0.00000 0.00000 0.49300 0.32291 0.14019 0.04081 10.51090 26.12570 3.14236 57.79970 0.0030380000826 'International Tables Volume C Table 6.1.1.4 (pp. 500-502)' 'Henke, Gullikson and Davis, At. Data and Nucl. Data Tables, 1993, 54, 2'
C 0.00347 0.00161 2.31000 1.02000 1.58860 0.86500 20.84390 10.20750 0.56870 51.65120 0.215599998832 'International Tables Volume C Table 6.1.1.4 (pp. 500-502)' 'Henke, Gullikson and Davis, At. Data and Nucl. Data Tables, 1993, 54, 2'
O 0.01158 0.00611 3.04850 2.28680 1.54630 0.86700 13.27710 5.70110 0.32390 32.90890 0.250800013542 'International Tables Volume C Table 6.1.1.4 (pp. 500-502)' 'Henke, Gullikson and Davis, At. Data and Nucl. Data Tables, 1993, 54, 2'
N 0.00653 0.00323 12.21260 3.13220 2.01250 1.16630 0.00570 9.89330 28.99750 0.58260 -11.5290002823 'International Tables Volume C Table 6.1.1.4 (pp. 500-502)' 'Henke, Gullikson and Davis, At. Data and Nucl. Data Tables, 1993, 54, 2'

loop_
_geom_angle_atom_site_label_1
_geom_angle_atom_site_label_2
_geom_angle_atom_site_label_3
_geom_angle
_geom_angle_site_symmetry_1
_geom_angle_site_symmetry_3
_geom_angle_publ_flag
C11 N2 C10 117.24(17) . . ?
C17 C10 N2 121.17(17) . . ?
C9 C10 N2 118.62(17) . . ?
C9 C10 C17 120.21(17) . . ?
C16 N3 C17 117.24(17) . . ?
N3 C17 C10 120.95(17) . . ?
C18 C17 C10 120.38(17) . . ?
C18 C17 N3 118.67(17) . . ?
C11 C16 N3 121.73(18) . . ?
C15 C16 N3 119.49(18) . . ?
C15 C16 C11 118.77(18) . . ?
C5 C6 C1 118.74(18) . . ?
C7 C6 C1 119.51(17) . . ?
C7 C6 C5 121.75(17) . . ?
C9 C8 C19 123.03(18) . . ?
N1 C8 C19 104.96(16) . . ?
N1 C8 C9 132.01(18) . . ?
C16 C11 N2 121.66(18) . . ?
C12 C11 N2 119.44(18) . . ?
C12 C11 C16 118.90(18) . . ?
C19 C18 C17 117.97(17) . . ?
C18 C19 C8 120.99(17) . . ?
N4 C19 C8 108.50(16) . . ?
N4 C19 C18 130.52(17) . . ?
C8 C9 C10 117.41(17) . . ?
C14 C15 C16 120.5(2) . . ?
C2 C1 C6 119.67(18) . . ?
O1 C1 C6 121.80(17) . . ?
O1 C1 C2 118.53(17) . . ?
C13 C12 C11 120.1(2) . . ?
C3 C2 C1 120.22(19) . . ?
C4 C5 C6 121.15(19) . . ?
N1 C7 C6 123.86(17) . . ?
N4 C7 C6 123.47(17) . . ?
N4 C7 N1 112.66(17) . . ?
C4 C3 C2 120.4(2) . . ?
C3 C4 C5 119.75(19) . . ?
C13 C14 C15 120.6(2) . . ?
C14 C13 C12 121.1(2) . . ?
C7 N1 C8 107.78(16) . . ?
C7 N4 C19 106.10(16) . . ?

loop_
_geom_bond_atom_site_label_1
_geom_bond_atom_site_label_2
_geom_bond_distance
_geom_bond_site_symmetry_2
_geom_bond_publ_flag
N2 C10 1.346(2) . ?
N2 C11 1.343(3) . ?
C10 C17 1.457(3) . ?
C10 C9 1.415(3) . ?
N3 C17 1.348(2) . ?
N3 C16 1.342(2) . ?
C17 C18 1.418(3) . ?
C16 C11 1.437(3) . ?
C16 C15 1.426(3) . ?
C6 C1 1.408(3) . ?
C6 C5 1.397(3) . ?
C6 C7 1.453(3) . ?
C8 C19 1.440(3) . ?
C8 C9 1.361(3) . ?
C8 N1 1.380(2) . ?
C11 C12 1.429(3) . ?
C18 C19 1.368(3) . ?
C19 N4 1.394(2) . ?
C15 C14 1.356(3) . ?
C1 C2 1.396(3) . ?
C1 O1 1.352(2) . ?
C12 C13 1.356(3) . ?
C2 C3 1.375(3) . ?
C5 C4 1.371(3) . ?
C7 N1 1.367(2) . ?
C7 N4 1.322(2) . ?
C3 C4 1.394(3) . ?
C14 C13 1.423(3) . ?
